data_7030052
loop_
_publ_author_name
'Dorfner, Walter L.'
'Carroll, Patrick J.'
'Schelter, Eric J.'

_publ_section_title
;
 A homoleptic \h(2) hydroxylaminato Ce(IV) complex with S4 symmetry.
;
_journal_issue 17
_journal_name_full 'Dalton transactions (Cambridge, England : 2003)'
_journal_page_first 6300
_journal_page_last 6303
_journal_paper_doi 10.1039/c4dt00287c
_journal_volume 43
_journal_year 2014
_chemical_formula_sum 'C15 H25 N O2'
_chemical_formula_weight 251.36
_space_group_IT_number 14
_symmetry_cell_setting monoclinic
_symmetry_Int_Tables_number 14
_symmetry_space_group_name_Hall '-P 2ybc'
_symmetry_space_group_name_H-M 'P 1 21/c 1'
_atom_sites_solution_hydrogens geom
_atom_sites_solution_primary direct
_audit_creation_method SHELXL-97
_cell_angle_alpha 90.00
_cell_angle_beta 95.990(3)
_cell_angle_gamma 90.00
_cell_formula_units_Z 4
_cell_length_a 11.3920(7)
_cell_length_b 10.5969(6)
_cell_length_c 12.6402(8)
_cell_measurement_temperature 100(1)
_cell_volume 1517.59(16)
_computing_data_collection 'Bruker APEX2'
_computing_data_reduction 'Bruker SAINT'
_computing_structure_refinement 'SHELXL-97 (Sheldrick, 2008)'
_computing_structure_solution 'SHELXS-97 (Sheldrick, 2008)'
_diffrn_ambient_temperature 100(1)
_diffrn_measured_fraction_theta_full 0.998
_diffrn_measured_fraction_theta_max 0.998
_diffrn_measurement_device 'CCD Area Detector'
_diffrn_measurement_device_type 'Bruker APEXII'
_diffrn_measurement_method 'phi and omega scans'
_diffrn_radiation_monochromator graphite
_diffrn_radiation_source 'sealed tube'
_diffrn_radiation_type MoK\a
_diffrn_radiation_wavelength 0.71073
_diffrn_reflns_av_R_equivalents 0.0217
_diffrn_reflns_av_sigmaI/netI 0.0109
_diffrn_reflns_limit_h_max 14
_diffrn_reflns_limit_h_min -14
_diffrn_reflns_limit_k_max 13
_diffrn_reflns_limit_k_min -12
_diffrn_reflns_limit_l_max 16
_diffrn_reflns_limit_l_min -16
_diffrn_reflns_number 37357
_diffrn_reflns_theta_full 27.54
_diffrn_reflns_theta_max 27.54
_diffrn_reflns_theta_min 1.80
_exptl_absorpt_coefficient_mu 0.072
_exptl_absorpt_correction_T_max 0.7456
_exptl_absorpt_correction_T_min 0.7081
_exptl_absorpt_correction_type multi-scan
_exptl_absorpt_process_details '(SADABS; Sheldrick, 2007)'
_exptl_crystal_colour colorless
_exptl_crystal_density_diffrn 1.100
_exptl_crystal_density_method 'not measured'
_exptl_crystal_description block
_exptl_crystal_F_000 552
_exptl_crystal_size_max 0.50
_exptl_crystal_size_mid 0.25
_exptl_crystal_size_min 0.15
_refine_diff_density_max 0.334
_refine_diff_density_min -0.275
_refine_diff_density_rms 0.036
_refine_ls_extinction_method none
_refine_ls_goodness_of_fit_ref 1.062
_refine_ls_hydrogen_treatment constr
_refine_ls_matrix_type full
_refine_ls_number_parameters 172
_refine_ls_number_reflns 3488
_refine_ls_number_restraints 0
_refine_ls_restrained_S_all 1.062
_refine_ls_R_factor_all 0.0393
_refine_ls_R_factor_gt 0.0347
_refine_ls_shift/su_max 0.001
_refine_ls_shift/su_mean 0.000
_refine_ls_structure_factor_coef Fsqd
_refine_ls_weighting_details 'calc w=1/[\s^2^(Fo^2^)+(0.0443P)^2^+0.4896P] where P=(Fo^2^+2Fc^2^)/3'
_refine_ls_weighting_scheme calc
_refine_ls_wR_factor_gt 0.0922
_refine_ls_wR_factor_ref 0.0959
_reflns_number_gt 3128
_reflns_number_total 3488
_reflns_threshold_expression >2sigma(I)
_cod_data_source_file c4dt00287c2.cif
_cod_data_source_block compound_LH
_cod_original_sg_symbol_H-M 'P 21/c     '
_cod_database_code 7030052

loop_
_symmetry_equiv_pos_as_xyz
'x, y, z'
'-x, y+1/2, -z+1/2'
'-x, -y, -z'
'x, -y-1/2, z-1/2'

loop_
_atom_site_label
_atom_site_type_symbol
_atom_site_fract_x
_atom_site_fract_y
_atom_site_fract_z
_atom_site_U_iso_or_equiv
_atom_site_adp_type
_atom_site_occupancy
_atom_site_symmetry_multiplicity
_atom_site_calc_flag
_atom_site_refinement_flags
C1 C 0.33526(8) 0.40525(8) 0.36391(7) 0.01514(18) Uani 1 1 d .
C2 C 0.38540(8) 0.39923(9) 0.26694(7) 0.01657(19) Uani 1 1 d .
C3 C 0.35056(8) 0.30395(9) 0.19523(7) 0.01860(19) Uani 1 1 d .
H3 H 0.3831 0.2994 0.1309 0.025 Uiso 1 1 calc R
C4 C 0.26701(8) 0.21495(9) 0.21900(7) 0.01851(19) Uani 1 1 d .
H4 H 0.2442 0.1522 0.1697 0.025 Uiso 1 1 calc R
C5 C 0.21706(8) 0.21796(8) 0.31481(7) 0.01619(19) Uani 1 1 d .
C6 C 0.25392(8) 0.31424(8) 0.38650(7) 0.01594(18) Uani 1 1 d .
H6 H 0.2228 0.3173 0.4516 0.021 Uiso 1 1 calc R
C7 C 0.29960(8) 0.61953(9) 0.43582(8) 0.0199(2) Uani 1 1 d .
C8 C 0.17398(9) 0.59066(11) 0.46125(9) 0.0285(2) Uani 1 1 d .
H8a H 0.1364 0.5351 0.4080 0.043 Uiso 1 1 calc R
H8b H 0.1299 0.6678 0.4620 0.043 Uiso 1 1 calc R
H8c H 0.1768 0.5509 0.5297 0.043 Uiso 1 1 calc R
C9 C 0.35920(10) 0.71078(10) 0.51865(8) 0.0261(2) Uani 1 1 d .
H9a H 0.3589 0.6749 0.5883 0.039 Uiso 1 1 calc R
H9b H 0.3170 0.7893 0.5154 0.039 Uiso 1 1 calc R
H9c H 0.4391 0.7254 0.5042 0.039 Uiso 1 1 calc R
C10 C 0.29671(10) 0.67808(10) 0.32508(8) 0.0267(2) Uani 1 1 d .
H10a H 0.3759 0.6953 0.3096 0.040 Uiso 1 1 calc R
H10b H 0.2525 0.7553 0.3229 0.040 Uiso 1 1 calc R
H10c H 0.2600 0.6204 0.2732 0.040 Uiso 1 1 calc R
C11 C 0.50648(9) 0.49850(10) 0.14850(8) 0.0232(2) Uani 1 1 d .
H11a H 0.5508 0.4245 0.1342 0.035 Uiso 1 1 calc R
H11b H 0.5554 0.5719 0.1450 0.035 Uiso 1 1 calc R
H11c H 0.4390 0.5054 0.0966 0.035 Uiso 1 1 calc R
C12 C 0.12458(8) 0.12219(9) 0.34370(8) 0.0192(2) Uani 1 1 d .
C13 C 0.00899(9) 0.19181(10) 0.35676(10) 0.0314(3) Uani 1 1 d .
H13a H 0.0229 0.2550 0.4111 0.047 Uiso 1 1 calc R
H13b H -0.0487 0.1327 0.3767 0.047 Uiso 1 1 calc R
H13c H -0.0196 0.2313 0.2907 0.047 Uiso 1 1 calc R
C14 C 0.16807(10) 0.05522(10) 0.44804(9) 0.0282(2) Uani 1 1 d .
H14a H 0.2428 0.0159 0.4412 0.042 Uiso 1 1 calc R
H14b H 0.1118 -0.0078 0.4634 0.042 Uiso 1 1 calc R
H14c H 0.1769 0.1157 0.5048 0.042 Uiso 1 1 calc R
C15 C 0.09980(11) 0.02130(10) 0.25761(9) 0.0312(2) Uani 1 1 d .
H15a H 0.0706 0.0608 0.1917 0.047 Uiso 1 1 calc R
H15b H 0.0419 -0.0368 0.2786 0.047 Uiso 1 1 calc R
H15c H 0.1714 -0.0234 0.2485 0.047 Uiso 1 1 calc R
N1 N 0.37617(7) 0.50320(7) 0.43864(6) 0.01537(17) Uani 1 1 d .
O1 O 0.37690(6) 0.44951(6) 0.54423(5) 0.01798(15) Uani 1 1 d .
H1 H 0.4439 0.4530 0.5749 0.027 Uiso 1 1 calc R
O2 O 0.46837(6) 0.48918(7) 0.25153(5) 0.02082(16) Uani 1 1 d .

loop_
_atom_site_aniso_label
_atom_site_aniso_U_11
_atom_site_aniso_U_22
_atom_site_aniso_U_33
_atom_site_aniso_U_23
_atom_site_aniso_U_13
_atom_site_aniso_U_12
C1 0.0160(4) 0.0152(4) 0.0137(4) -0.0004(3) -0.0007(3) 0.0009(3)
C2 0.0162(4) 0.0180(4) 0.0152(4) 0.0016(3) 0.0006(3) -0.0013(3)
C3 0.0212(4) 0.0212(4) 0.0137(4) -0.0012(3) 0.0030(3) 0.0005(4)
C4 0.0212(4) 0.0167(4) 0.0170(4) -0.0031(3) -0.0007(3) 0.0000(3)
C5 0.0156(4) 0.0141(4) 0.0184(4) 0.0013(3) -0.0002(3) 0.0008(3)
C6 0.0163(4) 0.0175(4) 0.0142(4) 0.0006(3) 0.0022(3) 0.0010(3)
C7 0.0224(5) 0.0164(4) 0.0206(5) -0.0017(4) 0.0007(4) 0.0027(3)
C8 0.0229(5) 0.0270(5) 0.0362(6) -0.0042(4) 0.0052(4) 0.0050(4)
C9 0.0335(5) 0.0182(5) 0.0261(5) -0.0056(4) 0.0005(4) 0.0014(4)
C10 0.0345(6) 0.0195(5) 0.0249(5) 0.0030(4) -0.0035(4) 0.0046(4)
C11 0.0275(5) 0.0251(5) 0.0182(5) 0.0009(4) 0.0078(4) -0.0054(4)
C12 0.0191(4) 0.0160(4) 0.0222(5) 0.0006(3) 0.0009(4) -0.0025(3)
C13 0.0196(5) 0.0244(5) 0.0509(7) 0.0044(5) 0.0072(5) -0.0017(4)
C14 0.0286(5) 0.0275(5) 0.0280(5) 0.0088(4) 0.0010(4) -0.0064(4)
C15 0.0376(6) 0.0238(5) 0.0321(6) -0.0043(4) 0.0034(5) -0.0127(4)
N1 0.0203(4) 0.0154(4) 0.0103(3) 0.0009(3) 0.0008(3) -0.0007(3)
O1 0.0209(3) 0.0226(3) 0.0102(3) 0.0023(2) 0.0006(2) -0.0030(3)
O2 0.0236(4) 0.0248(4) 0.0145(3) -0.0007(3) 0.0044(3) -0.0089(3)

loop_
_atom_type_symbol
_atom_type_description
_atom_type_scat_dispersion_real
_atom_type_scat_dispersion_imag
_atom_type_scat_source
C C 0.0033 0.0016 'International Tables Vol C Tables 4.2.6.8 and 6.1.1.4'
H H 0.0000 0.0000 'International Tables Vol C Tables 4.2.6.8 and 6.1.1.4'
N N 0.0061 0.0033 'International Tables Vol C Tables 4.2.6.8 and 6.1.1.4'
O O 0.0106 0.0060 'International Tables Vol C Tables 4.2.6.8 and 6.1.1.4'

loop_
_geom_angle_atom_site_label_1
_geom_angle_atom_site_label_2
_geom_angle_atom_site_label_3
_geom_angle
C6 C1 C2 119.23(8)
C6 C1 N1 122.73(8)
C2 C1 N1 117.96(8)
O2 C2 C3 124.61(8)
O2 C2 C1 116.17(8)
C3 C2 C1 119.20(8)
C2 C3 C4 120.45(8)
C5 C4 C3 121.49(8)
C4 C5 C6 117.25(8)
C4 C5 C12 123.06(8)
C6 C5 C12 119.68(8)
C1 C6 C5 122.36(8)
N1 C7 C10 108.09(8)
N1 C7 C8 112.51(8)
C10 C7 C8 110.02(9)
N1 C7 C9 106.61(7)
C10 C7 C9 109.61(8)
C8 C7 C9 109.90(8)
C15 C12 C13 108.41(9)
C15 C12 C14 107.89(8)
C13 C12 C14 109.52(9)
C15 C12 C5 111.91(8)
C13 C12 C5 109.04(8)
C14 C12 C5 110.03(8)
C1 N1 O1 106.85(6)
C1 N1 C7 115.13(7)
O1 N1 C7 106.86(7)
C2 O2 C11 117.42(7)

loop_
_geom_bond_atom_site_label_1
_geom_bond_atom_site_label_2
_geom_bond_distance
C1 C6 1.3876(12)
C1 C2 1.4067(12)
C1 N1 1.4473(11)
C2 O2 1.3705(11)
C2 C3 1.3869(13)
C3 C4 1.3947(13)
C4 C5 1.3912(13)
C5 C6 1.3996(12)
C5 C12 1.5341(12)
C7 N1 1.5084(12)
C7 C10 1.5283(14)
C7 C8 1.5300(14)
C7 C9 1.5310(13)
C11 O2 1.4186(11)
C12 C15 1.5306(14)
C12 C13 1.5332(14)
C12 C14 1.5336(14)
N1 O1 1.4501(9)

loop_
_geom_hbond_atom_site_label_D
_geom_hbond_atom_site_label_H
_geom_hbond_atom_site_label_A
_geom_hbond_distance_DH
_geom_hbond_distance_HA
_geom_hbond_distance_DA
_geom_hbond_angle_DHA
_geom_hbond_site_symmetry_A
O1 H1 N1 0.82 2.13 2.8432(10) 146.0 3_666
O1 H1 O2 0.82 2.39 3.0404(9) 136.4 3_666
